data_2007137
loop_
_publ_author_name
'H\"okelek, Tuncer'
'K\?il\?i\,c, Zeynel'
'Dal, Hakan'

_publ_section_title <i>P</i>,<i>P</i>-Dichloro-<i>N</i>-(dichlorophosphinoyl)-<i>P</i>-(diisopropylamino)monophosphazene
_journal_issue 4
_journal_name_full 'Acta Crystallographica Section C'
_journal_page_first 523
_journal_page_last 525
_journal_paper_doi 10.1107/S0108270197016983
_journal_volume 54
_journal_year 1998
_chemical_formula_moiety 'C6 H14 Cl4 N2 O P2'
_chemical_formula_sum 'C6 H14 Cl4 N2 O P2'
_chemical_formula_weight 333.949
_space_group_crystal_system monoclinic
_space_group_IT_number 14
_space_group_name_Hall '-P 2yn'
_space_group_name_H-M_alt 'P 1 21/n 1'
_symmetry_space_group_name_H-M 'P 1 21/n 1'
_atom_type_scat_source IntTabIV
_cell_angle_alpha 90
_cell_angle_beta 91.052(7)
_cell_angle_gamma 90
_cell_formula_units_Z 4
_cell_length_a 10.8018(9)
_cell_length_b 12.5581(9)
_cell_length_c 10.9691(9)
_cell_measurement_reflns_used 25
_cell_measurement_temperature 298
_cell_measurement_theta_max 18
_cell_measurement_theta_min 10
_cell_volume 1487.7(2)
_computing_cell_refinement MolEN
_computing_data_collection 'MolEN (Fair, 1990)'
_computing_data_reduction MolEN
_computing_molecular_graphics 'ORTEPII (Johnson, 1976)'
_computing_publication_material MolEN
_computing_structure_refinement MolEN
_computing_structure_solution 'SHELXS86 (Sheldrick, 1990)'
_diffrn_measurement_device 'Enraf-Nonius CAD-4'
_diffrn_measurement_method \w/2\q
_diffrn_radiation_type MoK\a
_diffrn_radiation_wavelength 0.71073
_diffrn_reflns_av_R_equivalents 0.064
_diffrn_reflns_limit_h_max 13
_diffrn_reflns_limit_h_min 0
_diffrn_reflns_limit_k_max 15
_diffrn_reflns_limit_k_min 0
_diffrn_reflns_limit_l_max 13
_diffrn_reflns_limit_l_min -13
_diffrn_reflns_number 3335
_diffrn_reflns_theta_max 26.3
_diffrn_standards_decay_% 1
_diffrn_standards_interval_count 250
_diffrn_standards_number 3
_exptl_absorpt_coefficient_mu 0.99
_exptl_absorpt_correction_T_max 0.862
_exptl_absorpt_correction_T_min 0.792
_exptl_absorpt_correction_type 'empirical via \y scans (MolEN; Fair, 1990)'
_exptl_crystal_colour colourless
_exptl_crystal_density_diffrn 1.491
_exptl_crystal_density_method none
_exptl_crystal_description irregular
_exptl_crystal_size_max 0.30
_exptl_crystal_size_mid 0.25
_exptl_crystal_size_min 0.15
_refine_diff_density_max 0.50
_refine_diff_density_min -0.16
_refine_ls_extinction_method none
_refine_ls_goodness_of_fit_obs 2.15
_refine_ls_hydrogen_treatment 'H atoms riding'
_refine_ls_number_parameters 144
_refine_ls_number_reflns 2432
_refine_ls_R_factor_obs .045
_refine_ls_shift/esd_max 0.01
_refine_ls_structure_factor_coef F
_refine_ls_weighting_details 'w = 1/[\s(I)^2^ + (0.04 F^2^)^2^]^1/2^'
_refine_ls_weighting_scheme calc
_refine_ls_wR_factor_obs .063
_reflns_number_observed 2432
_reflns_number_total 3022
_reflns_observed_criterion F>\s(F)
_cod_data_source_file ab1517.cif
_cod_data_source_block I
_cod_depositor_comments
;
The following automatic conversions were performed:

'_refine_ls_weighting_scheme' value ' w = 1/[\s(I)^2^ + (0.04
F^2^)^2^]^1/2^ ' was changed to 'calc'. New tag
'_refine_ls_weighting_details' was created. The value of the new tag
was set to 'w = 1/[\s(I)^2^ + (0.04 F^2^)^2^]^1/2^'.

Automatic conversion script
Id: cif_fix_values 3143 2015-03-26 13:38:13Z robertas 
;
_cod_original_sg_symbol_H-M 'P 21/n'
_cod_database_code 2007137

loop_
_space_group_symop_id
_space_group_symop_operation_xyz
1 x,y,z
2 -x+1/2,y+1/2,-z+1/2
3 -x,-y,-z
4 x+1/2,-y+1/2,z+1/2

loop_
_atom_site_aniso_label
_atom_site_aniso_U_11
_atom_site_aniso_U_22
_atom_site_aniso_U_33
_atom_site_aniso_U_12
_atom_site_aniso_U_13
_atom_site_aniso_U_23
Cl1 .1293(8) .1321(9) .0720(5) .0416(7) -.0350(6) -.0145(6)
Cl2 .1261(8) .0822(6) .1412(9) -.0469(5) .0366(7) -.0047(7)
Cl3 .0634(4) .0978(6) .0723(5) -.0184(4) .0191(4) .0039(5)
Cl4 .0769(5) .0866(6) .0789(5) .0297(4) -.0041(5) .0088(5)
P1 .0478(4) .0517(4) .0495(4) -.0032(3) .0049(3) -.0096(3)
P2 .0382(3) .0569(4) .0471(4) .0009(3) .0020(3) -.0075(3)
O1 .0610(10) .0760(10) .0740(10) .0070(10) .0180(10) -.0100(10)
N1 .0480(10) .094(2) .0720(10) .0060(10) -.0040(10) -.0410(10)
N2 .0420(10) .0570(10) .0500(10) -.0030(10) .0030(10) -.0160(10)
C1 .059(2) .080(2) .060(2) -.009(2) .0030(10) -.027(2)
C2 .130(4) .080(2) .104(3) -.032(2) .013(3) -.038(2)
C3 .088(3) .124(3) .051(2) .001(3) -.005(2) -.014(2)
C4 .0420(10) .058(2) .0520(10) .0050(10) .0090(10) -.0030(10)
C5 .049(2) .083(2) .083(2) -.014(2) .011(2) .004(2)
C6 .072(2) .079(2) .075(2) .022(2) -.002(2) .013(2)

loop_
_atom_site_label
_atom_site_fract_x
_atom_site_fract_y
_atom_site_fract_z
_atom_site_U_iso_or_equiv
Cl1 .71300(10) .14040(10) .65020(10) .1117(3)
Cl2 .72080(10) -.04158(9) .83960(10) .1161(3)
Cl3 .96128(8) .33895(8) .93788(8) .0777(2)
Cl4 .94757(9) .13989(8) 1.10145(9) .0809(2)
P1 .80567(7) .09388(6) .79903(7) .04970(10)
P2 .83753(6) .23434(6) 1.00192(7) .04740(10)
O1 .9340(2) .0727(2) .7719(2) .0702(5)
N1 .7675(2) .1766(3) .8981(3) .0713(6)
N2 .7465(2) .2961(2) 1.0903(2) .0497(5)
C1 .8008(3) .3562(3) 1.1955(3) .0667(7)
C2 .7771(5) .4751(3) 1.1815(4) .10400(10)
C3 .7528(4) .3136(4) 1.3152(3) .08750(10)
C4 .6093(3) .3046(3) 1.0688(3) .0506(6)
C5 .5448(3) .1987(3) 1.0819(3) .0718(8)
C6 .5750(4) .3609(3) .9494(3) .0753(8)
H1 .901(3) .345(2) 1.196(3) .0621(7)
H4 .584(3) .348(2) 1.135(2) .0469(6)
H21 .813 .512 1.249 .1141
H22 .813 .500 1.108 .1141
H23 .691 .488 1.178 .1141
H31 .789 .352 1.382 .1002
H32 .665 .322 1.316 .1002
H33 .773 .240 1.323 .1002
H51 .459 .210 1.066 .0925
H52 .576 .149 1.025 .0925
H53 .556 .171 1.162 .0925
H61 .487 .362 .943 .1014
H62 .605 .432 .950 .1014
H63 .608 .324 .882 .1014

loop_
_geom_angle_atom_site_label_1
_geom_angle_atom_site_label_2
_geom_angle_atom_site_label_3
_geom_angle
_geom_angle_publ_flag
Cl1 P1 Cl2 102.03(7) yes
Cl1 P1 O1 110.80(10) yes
Cl1 P1 N1 103.80(10) yes
Cl2 P1 O1 109.70(10) yes
Cl2 P1 N1 106.50(10) yes
O1 P1 N1 122.1(2) yes
Cl3 P2 Cl4 100.75(5) yes
Cl3 P2 N1 111.80(10) yes
Cl3 P2 N2 108.40(10) yes
Cl4 P2 N1 113.90(10) yes
Cl4 P2 N2 109.10(10) yes
N1 P2 N2 112.20(10) yes
P1 N1 P2 134.0(2) yes
P2 N2 C1 118.6(2) no
P2 N2 C4 124.0(2) no
C1 N2 C4 117.3(2) no
N2 C1 C2 110.9(3) no
N2 C1 C3 110.8(3) no
C2 C1 C3 111.9(3) yes
N2 C4 C5 112.3(3) no
N2 C4 C6 112.9(2) no
C5 C4 C6 112.6(3) yes
N2 C1 H1 108.0(2) no
C2 C1 H1 107.0(2) no
C3 C1 H1 108.0(2) no
H51 C5 H53 109.5(3) no
H52 C5 H53 109.5(4) no
C4 C6 H61 107.2(3) no
C4 C6 H62 110.6(3) no
C1 C2 H21 109.5(4) no
C1 C2 H22 109.6(4) no
C1 C2 H23 109.3(4) no
H21 C2 H22 109.5(5) no
H21 C2 H23 109.5(4) no
H22 C2 H23 109.5(4) no
C1 C3 H31 110.1(4) no
C1 C3 H32 108.9(3) no
C1 C3 H33 109.5(3) no
H31 C3 H32 109.5(4) no
H31 C3 H33 109.5(4) no
H32 C3 H33 109.5(5) no
N2 C4 H4 103.0(2) no
C5 C4 H4 107.0(2) no
C6 C4 H4 109.0(2) no
C4 C5 H51 107.3(3) no
C4 C5 H52 110.4(3) no
C4 C5 H53 110.7(3) no
H51 C5 H52 109.5(4) no
C4 C6 H63 110.5(3) no
H61 C6 H62 109.5(4) no
H61 C6 H63 109.5(4) no
H62 C6 H63 109.5(4) no

loop_
_geom_bond_atom_site_label_1
_geom_bond_atom_site_label_2
_geom_bond_site_symmetry_1
_geom_bond_site_symmetry_2
_geom_bond_distance
_geom_bond_publ_flag
Cl1 P1 . . 1.9870(10) yes
Cl2 P1 . . 1.9890(10) yes
Cl3 P2 . . 2.0120(10) yes
Cl4 P2 . . 1.9910(10) yes
P1 O1 . . 1.449(2) yes
P1 N1 . . 1.564(3) yes
P2 N1 . . 1.537(3) yes
P2 N2 . . 1.596(2) yes
N2 C1 . . 1.489(4) yes
N2 C4 . . 1.502(3) yes
C1 C2 . . 1.523(5) yes
C1 C3 . . 1.517(5) yes
C4 C5 . . 1.510(5) yes
C4 C6 . . 1.528(5) yes
C1 H1 . . 1.09(3) no
C2 H21 . . .950 no
C2 H22 . . .950 no
C2 H23 . . .950 no
C3 H31 . . .950 no
C3 H32 . . .950 no
C3 H33 . . .950 no
C4 H4 . . .95(3) no
C5 H51 . . .950 no
C5 H52 . . .950 no
C5 H53 . . .950 no
C6 H61 . . .950 no
C6 H62 . . .950 no
C6 H63 . . .950 no

loop_
_geom_torsion_atom_site_label_1
_geom_torsion_atom_site_label_2
_geom_torsion_atom_site_label_3
_geom_torsion_atom_site_label_4
_geom_torsion
_geom_torsion_publ_flag
Cl1 P1 N1 P2 -140.2(3) yes
Cl2 P1 N1 P2 112.5(3) yes
O1 P1 N1 P2 -14.4(4) yes
Cl3 P2 N1 P1 67.8(3) yes
Cl4 P2 N1 P1 -45.6(3) yes
N2 P2 N1 P1 -170.2(2) yes
Cl3 P2 N2 C1 -56.0(2) yes
Cl3 P2 N2 C4 119.3(2) yes
Cl4 P2 N2 C1 52.9(2) yes
Cl4 P2 N2 C4 -131.9(2) yes
N1 P2 N2 C1 180.0(3) no
N1 P2 N2 C4 -4.8(3) no
P2 N2 C1 C2 115.3(3) no
P2 N2 C1 C3 -119.8(3) no
C4 N2 C1 C2 -60.3(4) no
C4 N2 C1 C3 64.6(4) no
P2 N2 C4 C5 67.6(3) no
P2 N2 C4 C6 -61.0(3) no
C1 N2 C4 C5 -117.1(3) no
C1 N2 C4 C6 114.2(3) no

loop_
_cod_changelog_entry_id
_cod_changelog_entry_author
_cod_changelog_entry_date
_cod_changelog_entry_text
1 'Vaitkus, Antanas' 2022-10-03T15:00:00+03:00
;
 Added the '-x,-y,-z' and 'x+1/2,-y+1/2,z+1/2' symmetry operations to
 the space group symmetry operation list after consulting the original
 publication. Updated space group information.
;
